data_2020228
loop_
_publ_author_name
'Faggiani, R.'
'Gillespie, R.J.'
'Sawyer, J.F.'
'Vekris, J.E.'

_publ_section_title
;
 Structures of nonadecasulfur bis(hexafluoroantimonate, octasulfur
 di-mue-fluoro-dodecafluorotriantimonate hexafluoroantimonate and
 tetrasulfur di-mue-difluoroantimony muefluoro-tetrafluorodiantimony
 pentakis(hexafluoroantimonate)
;
_journal_name_full 'Acta Crystallographica C (39,1983-)'
_journal_page_first 1847
_journal_page_last 1853
_journal_volume 45
_journal_year 1989
_chemical_formula_sum 'F12 S19 Sb2'
_chemical_name_systematic 'S19 (Sb F6)2'
_space_group_IT_number 14
_symmetry_space_group_name_Hall '-P 2ybc'
_symmetry_space_group_name_H-M 'P 1 21/c 1'
_cell_angle_alpha 90
_cell_angle_beta 105.33
_cell_angle_gamma 90
_cell_formula_units_Z 4
_cell_length_a 15.423
_cell_length_b 13.288
_cell_length_c 14.408
_cell_volume 2847.725
_citation_journal_id_ASTM ACSCEE
_cod_data_source_file Faggiani_ACSCEE_1989_863.cif
_cod_data_source_block F12S19Sb2
_cod_database_code 2020228

loop_
_symmetry_equiv_pos_as_xyz
x,y,z
-x,y+1/2,-z+1/2
-x,-y,-z
x,-y-1/2,z-1/2

loop_
_atom_site_label
_atom_site_type_symbol
_atom_site_fract_x
_atom_site_fract_y
_atom_site_fract_z
_atom_site_occupancy
_atom_site_U_iso_or_equiv
F3 F-1 0.2166 0.2269 0.9885 1 0.0
F2 F-1 0.0891 0.355 0.9884 1 0.0
F12 F-1 -0.0105 0.3726 0.4892 1 0.0
S14 S 0.2159 -0.149 0.1701 1 0.0
S13 S 0.3402 -0.0598 0.2163 1 0.0
F9 F-1 0.0676 0.1226 0.5597 1 0.0
F11 F-1 -0.0689 0.2327 0.5692 1 0.0
F5 F-1 0.1023 0.083 0.9566 1 0.0
S11 S 0.0771 0.6007 0.8989 1 0.0
S4 S 0.0817 0.6091 0.233 1 0.0
F1 F-1 0.0749 0.2366 0.8422 1 0.0
S8 S 0.294 0.3619 0.1902 1 0.0
S1 S 0.2792 0.4097 0.4057 1 0.0
S2 S 0.2003 0.5177 0.4248 1 0.0
S15 S 0.155 -0.1391 0.2723 1 0.0
S3 S 0.0814 0.4938 0.3225 1 0.0
F8 F-1 -0.039 0.194 0.4072 1 0.0
S17 S 0.1385 0.0826 0.3412 1 0.0
F7 F-1 0.0918 0.2984 0.6393 1 0.0
F6 F-1 0.1158 0.2022 0.102 1 0.0
S6 S 0.2908 0.6017 0.2448 1 0.0
S19 S 0.1602 0.5141 0.6549 1 0.0
S16 S 0.0767 -0.0107 0.2353 1 0.0
S7 S 0.3473 0.4645 0.2989 1 0.0
S5 S 0.1698 0.5691 0.1561 1 0.0
F4 F-1 -0.0258 0.2143 0.9572 1 0.0
S18 S 0.2538 0.1296 0.3081 1 0.0
S12 S 0.3021 0.0467 0.1095 1 0.0
F10 F-1 0.1168 0.2709 0.4727 1 0.0
S9 S 0.3994 0.339 0.1342 1 0.0
Sb2 Sb+5 0.02579 0.24586 0.52398 1 0.0
S10 S 0.4596 0.2113 0.2017 1 0.0
Sb1 Sb+5 0.09481 0.2174 0.97206 1 0.0
